data_1526093
loop_
_publ_author_name
'Giraud, S.'
'Drache, M.'
'Conflant, P.'
'Wignacourt, J.P.'
'Steinfink, H.'

_publ_section_title
;
 On the existence of Bi6.67 O4 (X O4)4 and Pb Bi6 O4 (X O4)4 (X = P, V and
 As)
;
_journal_name_full 'Journal of Solid State Chemistry'
_journal_page_first 435
_journal_page_last 443
_journal_volume 154
_journal_year 2000
_chemical_formula_sum 'Bi6 O20 P4 Pb'
_chemical_name_systematic 'Pb Bi6 O4 (P O4)4'
_space_group_IT_number 2
_symmetry_space_group_name_Hall '-P 1'
_symmetry_space_group_name_H-M 'P -1'
_cell_angle_alpha 111.978
_cell_angle_beta 93.436
_cell_angle_gamma 107.291
_cell_formula_units_Z 1
_cell_length_a 9.2309
_cell_length_b 7.5875
_cell_length_c 6.9978
_cell_volume 425.777
_citation_journal_id_ASTM JSSCBI
_cod_data_source_file Giraud_JSSCBI_2000_3.cif
_cod_data_source_block Bi6O20P4Pb1
_cod_original_cell_volume 425.7771
_cod_original_formula_sum 'Bi6 O20 P4 Pb1'
_cod_database_code 1526093

loop_
_symmetry_equiv_pos_as_xyz
x,y,z
-x,-y,-z

loop_
_atom_site_label
_atom_site_type_symbol
_atom_site_fract_x
_atom_site_fract_y
_atom_site_fract_z
_atom_site_occupancy
_atom_site_U_iso_or_equiv
O4 O-2 0.905 0.894 0.303 1 0.0
O1 O-2 0.853 0.167 0.876 1 0.0
O5 O-2 0.688 0.389 0.636 1 0.0
P2 P+5 0.743 0.601 0.652 1 0.0
Pb1 Pb+2 0 0 0 1 0.0
Bi1 Bi+3 0.3274 0.3065 0.8063 1 0.0
O3 O-2 0.766 0.193 0.211 1 0.0
O6 O-2 0.924 0.665 0.651 1 0.0
O8 O-2 0.648 0.601 0.466 1 0.0
O10 O-2 0.835 0.509 0.138 1 0.0
Bi2 Bi+3 0.0848 0.783 0.4342 1 0.0
O7 O-2 0.636 0.973 0.434 1 0.0
O9 O-2 0.604 0.219 -0.045 1 0.0
Bi3 Bi+3 0.508 0.1268 0.3331 1 0.0
O2 O-2 0.716 0.729 0.865 1 0.0
P1 P+5 0.759 0.273 0.057 1 0.0
